data_2222550
loop_
_publ_author_name
'\<Svorc, \<Lubom\'ir'
'Vr\'abel, Viktor'
'\<Z\'u\<ziov\'a, Jozef\'ina'
'Marchal\'in, \<Stefan'
'Ko\<z\'i\<sek, Jozef'

_publ_section_title (3a<i>R</i>,8a<i>S</i>,9<i>S</i>,9a<i>R</i>)-9-Hydroxyperhydrofuro[3,2-<i>f</i>]indolizin-6-one
_journal_coeditor_code BG2263
_journal_issue 8
_journal_name_full 'Acta Crystallographica Section E'
_journal_page_first o1731
_journal_page_last o1732
_journal_paper_doi 10.1107/S1600536809024283
_journal_volume 65
_journal_year 2009
_chemical_formula_iupac 'C10 H15 N O3'
_chemical_formula_moiety 'C10 H15 N O3'
_chemical_formula_sum 'C10 H15 N O3'
_chemical_formula_weight 197.23
_chemical_name_systematic
;
(3a<i>R</i>,8a<i>S</i>,9<i>S</i>,9a<i>R</i>)-9-
Hydroxyperhydrofuro[3,2-<i>f</i>]indolizin-6-one
;
_space_group_IT_number 4
_symmetry_cell_setting monoclinic
_symmetry_space_group_name_Hall 'P 2yb'
_symmetry_space_group_name_H-M 'P 1 21 1'
_atom_sites_solution_hydrogens geom
_atom_sites_solution_primary direct
_atom_sites_solution_secondary difmap
_audit_creation_method SHELXL-97
_cell_angle_alpha 90.00
_cell_angle_beta 98.631(2)
_cell_angle_gamma 90.00
_cell_formula_units_Z 2
_cell_length_a 6.28560(10)
_cell_length_b 6.45210(10)
_cell_length_c 11.7698(2)
_cell_measurement_reflns_used 7268
_cell_measurement_temperature 298(2)
_cell_measurement_theta_max 29.4031
_cell_measurement_theta_min 3.1463
_cell_volume 471.922(13)
_computing_cell_refinement
;
CrysAlis RED (Oxford Diffraction, 2006)
;
_computing_data_collection
;
CrysAlis CCD (Oxford Diffraction, 2006)
;
_computing_data_reduction
;
CrysAlis RED  (Oxford Diffraction, 2006)
;
_computing_molecular_graphics 'DIAMOND (Brandenburg, 2001)'
_computing_publication_material 'enCIFer (Allen <i>et al.</i>,  2004)'
_computing_structure_refinement 'SHELXL97 (Sheldrick, 2008)'
_computing_structure_solution 'SHELXS97 (Sheldrick, 2008)'
_diffrn_ambient_temperature 298(2)
_diffrn_detector_area_resol_mean 10.4340
_diffrn_measured_fraction_theta_full 0.984
_diffrn_measured_fraction_theta_max 0.984
_diffrn_measurement_device_type 'Oxford Diffraction Gemini R CCD'
_diffrn_measurement_method
;
Rotation method data acquisition using \w and \f
;
_diffrn_radiation_monochromator graphite
_diffrn_radiation_source 'fine-focus sealed tube'
_diffrn_radiation_type MoK\a
_diffrn_radiation_wavelength 0.71073
_diffrn_reflns_av_R_equivalents 0.0237
_diffrn_reflns_av_sigmaI/netI 0.0153
_diffrn_reflns_limit_h_max 8
_diffrn_reflns_limit_h_min -8
_diffrn_reflns_limit_k_max 8
_diffrn_reflns_limit_k_min -8
_diffrn_reflns_limit_l_max 16
_diffrn_reflns_limit_l_min -16
_diffrn_reflns_number 12197
_diffrn_reflns_theta_full 29.46
_diffrn_reflns_theta_max 29.46
_diffrn_reflns_theta_min 3.48
_diffrn_standards_decay_% 0
_diffrn_standards_number 0
_exptl_absorpt_coefficient_mu 0.102
_exptl_absorpt_correction_T_max 0.996
_exptl_absorpt_correction_T_min 0.962
_exptl_absorpt_correction_type analytical
_exptl_absorpt_process_details '(Clark & Reid, 1995)'
_exptl_crystal_colour white
_exptl_crystal_density_diffrn 1.388
_exptl_crystal_density_method 'not measured'
_exptl_crystal_description block
_exptl_crystal_F_000 212
_exptl_crystal_size_max 0.4525
_exptl_crystal_size_mid 0.2884
_exptl_crystal_size_min 0.0372
_refine_diff_density_max 0.176
_refine_diff_density_min -0.119
_refine_ls_extinction_method none
_refine_ls_goodness_of_fit_ref 1.088
_refine_ls_hydrogen_treatment mixed
_refine_ls_matrix_type full
_refine_ls_number_parameters 131
_refine_ls_number_reflns 1359
_refine_ls_number_restraints 1
_refine_ls_restrained_S_all 1.087
_refine_ls_R_factor_all 0.0402
_refine_ls_R_factor_gt 0.0316
_refine_ls_shift/su_max 0.000
_refine_ls_shift/su_mean 0.000
_refine_ls_structure_factor_coef Fsqd
_refine_ls_weighting_details 'calc w=1/[\s^2^(Fo^2^)+(0.0589P)^2^+0.002P] where P=(Fo^2^+2Fc^2^)/3'
_refine_ls_weighting_scheme calc
_refine_ls_wR_factor_gt 0.0850
_refine_ls_wR_factor_ref 0.0878
_reflns_number_gt 1151
_reflns_number_total 1359
_reflns_threshold_expression I>2\s(I)
_cod_data_source_file bg2263.cif
_cod_data_source_block I
_cod_original_cell_volume 471.923(13)
_cod_original_sg_symbol_H-M 'P 21'
_cod_database_code 2222550
_cod_database_fobs_code 2222550

loop_
_symmetry_equiv_pos_as_xyz
'x, y, z'
'-x, y+1/2, -z'

loop_
_atom_site_type_symbol
_atom_site_label
_atom_site_fract_x
_atom_site_fract_y
_atom_site_fract_z
_atom_site_U_iso_or_equiv
_atom_site_adp_type
_atom_site_calc_flag
_atom_site_refinement_flags
_atom_site_occupancy
_atom_site_disorder_assembly
_atom_site_disorder_group
C C2 0.4873(3) 0.2817(3) 0.72325(14) 0.0411(4) Uani d . 1 . .
C C3 0.4877(3) 0.1873(3) 0.84157(15) 0.0459(4) Uani d . 1 . .
H H3B 0.3467 0.1332 0.8494 0.055 Uiso calc R 1 . .
H H3A 0.5921 0.0759 0.8550 0.055 Uiso calc R 1 . .
C C4 0.5484(3) 0.3645(3) 0.92481(13) 0.0387(4) Uani d . 1 . .
H H4B 0.6470 0.3177 0.9912 0.046 Uiso calc R 1 . .
H H4A 0.4216 0.4225 0.9506 0.046 Uiso calc R 1 . .
C C5 0.6564(2) 0.5248(3) 0.85636(11) 0.0332(3) Uani d . 1 . .
H H5A 0.6105 0.6647 0.8742 0.040 Uiso calc R 1 . .
C C6 0.9007(2) 0.5135(3) 0.87248(12) 0.0344(3) Uani d . 1 . .
H H6A 0.9426 0.3684 0.8650 0.041 Uiso calc R 1 . .
C C7 0.9925(2) 0.6393(3) 0.78316(14) 0.0380(4) Uani d . 1 . .
H H7A 1.1473 0.6117 0.7900 0.046 Uiso calc R 1 . .
C C8 0.9599(3) 0.9602(3) 0.69052(17) 0.0550(5) Uani d . 1 . .
H H8B 1.0849 1.0494 0.6934 0.066 Uiso calc R 1 . .
H H8A 0.8315 1.0444 0.6723 0.066 Uiso calc R 1 . .
C C9 0.9646(3) 0.7923(4) 0.60051(16) 0.0532(5) Uani d . 1 . .
H H9B 1.1088 0.7732 0.5823 0.064 Uiso calc R 1 . .
H H9A 0.8680 0.8251 0.5306 0.064 Uiso calc R 1 . .
C C10 0.8887(3) 0.5997(3) 0.65890(13) 0.0431(4) Uani d . 1 . .
H H10A 0.9444 0.4726 0.6286 0.052 Uiso calc R 1 . .
C C11 0.6434(3) 0.5962(3) 0.64646(13) 0.0468(4) Uani d . 1 . .
H H11B 0.5898 0.7367 0.6500 0.056 Uiso calc R 1 . .
H H11A 0.5847 0.5383 0.5723 0.056 Uiso calc R 1 . .
N N1 0.5732(2) 0.4730(2) 0.73730(11) 0.0396(3) Uani d . 1 . .
O O1 0.4241(2) 0.1993(3) 0.63124(11) 0.0624(4) Uani d . 1 . .
O O2 0.9924(2) 0.5850(2) 0.98351(11) 0.0487(3) Uani d . 1 . .
H H2A 0.993(4) 0.493(5) 1.031(2) 0.060(7) Uiso d . 1 . .
O O3 0.9608(2) 0.85665(19) 0.79966(10) 0.0471(3) Uani d . 1 . .

loop_
_atom_site_aniso_label
_atom_site_aniso_U_11
_atom_site_aniso_U_22
_atom_site_aniso_U_33
_atom_site_aniso_U_12
_atom_site_aniso_U_13
_atom_site_aniso_U_23
C2 0.0366(7) 0.0539(10) 0.0319(7) -0.0097(7) 0.0025(6) 0.0024(7)
C3 0.0520(9) 0.0514(10) 0.0339(8) -0.0129(8) 0.0044(7) 0.0047(7)
C4 0.0391(7) 0.0485(10) 0.0291(7) -0.0010(7) 0.0071(6) 0.0031(7)
C5 0.0373(7) 0.0380(8) 0.0242(6) 0.0012(6) 0.0045(5) -0.0003(6)
C6 0.0375(7) 0.0378(8) 0.0263(7) 0.0009(6) -0.0004(5) -0.0011(7)
C7 0.0325(7) 0.0471(10) 0.0345(8) 0.0000(7) 0.0057(6) 0.0001(7)
C8 0.0631(11) 0.0518(11) 0.0482(10) -0.0164(9) 0.0025(8) 0.0130(9)
C9 0.0532(9) 0.0700(13) 0.0378(9) -0.0141(10) 0.0116(7) 0.0122(9)
C10 0.0545(9) 0.0477(10) 0.0290(7) -0.0050(8) 0.0129(6) -0.0009(7)
C11 0.0544(9) 0.0563(10) 0.0271(7) -0.0143(9) -0.0026(6) 0.0087(8)
N1 0.0407(7) 0.0506(8) 0.0255(6) -0.0095(6) -0.0019(5) 0.0053(6)
O1 0.0721(8) 0.0765(10) 0.0357(6) -0.0308(8) -0.0011(6) -0.0067(7)
O2 0.0583(7) 0.0559(8) 0.0275(6) -0.0166(6) -0.0082(5) 0.0040(6)
O3 0.0619(7) 0.0427(7) 0.0362(6) -0.0111(6) 0.0053(5) 0.0005(6)

loop_
_atom_type_symbol
_atom_type_description
_atom_type_scat_dispersion_real
_atom_type_scat_dispersion_imag
_atom_type_scat_source
C C 0.0033 0.0000 'International Tables Vol C Tables 4.2.6.8 and 6.1.1.4'
H H 0.0000 0.0000 'International Tables Vol C Tables 4.2.6.8 and 6.1.1.4'
N N 0.0061 0.0000 'International Tables Vol C Tables 4.2.6.8 and 6.1.1.4'
O O 0.0106 0.0000 'International Tables Vol C Tables 4.2.6.8 and 6.1.1.4'

loop_
_geom_angle_atom_site_label_1
_geom_angle_atom_site_label_2
_geom_angle_atom_site_label_3
_geom_angle_site_symmetry_1
_geom_angle_site_symmetry_3
_geom_angle
_geom_angle_publ_flag
O1 C2 N1 . . 125.45(17) ?
O1 C2 C3 . . 126.54(18) ?
N1 C2 C3 . . 108.00(15) ?
C4 C3 C2 . . 104.81(15) ?
C4 C3 H3B . . 110.8 ?
C2 C3 H3B . . 110.8 ?
C4 C3 H3A . . 110.8 ?
C2 C3 H3A . . 110.8 ?
H3B C3 H3A . . 108.9 ?
C3 C4 C5 . . 104.93(12) ?
C3 C4 H4B . . 110.8 ?
C5 C4 H4B . . 110.8 ?
C3 C4 H4A . . 110.8 ?
C5 C4 H4A . . 110.8 ?
H4B C4 H4A . . 108.8 ?
N1 C5 C6 . . 108.57(12) ?
N1 C5 C4 . . 103.15(13) ?
C6 C5 C4 . . 114.91(13) ?
N1 C5 H5A . . 110.0 ?
C6 C5 H5A . . 110.0 ?
C4 C5 H5A . . 110.0 ?
O2 C6 C7 . . 108.67(13) ?
O2 C6 C5 . . 111.18(13) ?
C7 C6 C5 . . 111.84(12) ?
O2 C6 H6A . . 108.4 ?
C7 C6 H6A . . 108.4 ?
C5 C6 H6A . . 108.4 ?
O3 C7 C6 . . 110.87(13) ?
O3 C7 C10 . . 104.17(14) ?
C6 C7 C10 . . 114.99(13) ?
O3 C7 H7A . . 108.9 ?
C6 C7 H7A . . 108.9 ?
C10 C7 H7A . . 108.9 ?
O3 C8 C9 . . 106.96(17) ?
O3 C8 H8B . . 110.3 ?
C9 C8 H8B . . 110.3 ?
O3 C8 H8A . . 110.3 ?
C9 C8 H8A . . 110.3 ?
H8B C8 H8A . . 108.6 ?
C8 C9 C10 . . 103.06(14) ?
C8 C9 H9B . . 111.2 ?
C10 C9 H9B . . 111.2 ?
C8 C9 H9A . . 111.2 ?
C10 C9 H9A . . 111.2 ?
H9B C9 H9A . . 109.1 ?
C11 C10 C9 . . 110.32(16) ?
C11 C10 C7 . . 111.95(13) ?
C9 C10 C7 . . 100.16(14) ?
C11 C10 H10A . . 111.3 ?
C9 C10 H10A . . 111.3 ?
C7 C10 H10A . . 111.3 ?
N1 C11 C10 . . 110.56(13) ?
N1 C11 H11B . . 109.5 ?
C10 C11 H11B . . 109.5 ?
N1 C11 H11A . . 109.5 ?
C10 C11 H11A . . 109.5 ?
H11B C11 H11A . . 108.1 ?
C2 N1 C11 . . 124.84(15) ?
C2 N1 C5 . . 114.01(14) ?
C11 N1 C5 . . 118.47(13) ?
C6 O2 H2A . . 110.8(18) ?
C7 O3 C8 . . 108.27(13) ?

loop_
_geom_bond_atom_site_label_1
_geom_bond_atom_site_label_2
_geom_bond_site_symmetry_2
_geom_bond_distance
_geom_bond_publ_flag
C2 O1 . 1.218(2) ?
C2 N1 . 1.347(2) ?
C2 C3 . 1.520(2) ?
C3 C4 . 1.517(3) ?
C3 H3B . 0.9700 ?
C3 H3A . 0.9700 ?
C4 C5 . 1.530(2) ?
C4 H4B . 0.9700 ?
C4 H4A . 0.9700 ?
C5 N1 . 1.4591(18) ?
C5 C6 . 1.5204(19) ?
C5 H5A . 0.9800 ?
C6 O2 . 1.4238(17) ?
C6 C7 . 1.510(2) ?
C6 H6A . 0.9800 ?
C7 O3 . 1.433(2) ?
C7 C10 . 1.531(2) ?
C7 H7A . 0.9800 ?
C8 O3 . 1.447(2) ?
C8 C9 . 1.519(3) ?
C8 H8B . 0.9700 ?
C8 H8A . 0.9700 ?
C9 C10 . 1.531(3) ?
C9 H9B . 0.9700 ?
C9 H9A . 0.9700 ?
C10 C11 . 1.527(2) ?
C10 H10A . 0.9800 ?
C11 N1 . 1.453(2) ?
C11 H11B . 0.9700 ?
C11 H11A . 0.9700 ?
O2 H2A . 0.82(3) ?

loop_
_geom_hbond_atom_site_label_D
_geom_hbond_atom_site_label_H
_geom_hbond_atom_site_label_A
_geom_hbond_site_symmetry_A
_geom_hbond_distance_DH
_geom_hbond_distance_HA
_geom_hbond_distance_DA
_geom_hbond_angle_DHA
O2 H2A O3 2_747 0.82(3) 2.15(3) 2.9233(19) 157(2)

loop_
_geom_torsion_atom_site_label_1
_geom_torsion_atom_site_label_2
_geom_torsion_atom_site_label_3
_geom_torsion_atom_site_label_4
_geom_torsion_site_symmetry_1
_geom_torsion_site_symmetry_2
_geom_torsion_site_symmetry_3
_geom_torsion_site_symmetry_4
_geom_torsion
_geom_torsion_publ_flag
O1 C2 C3 C4 . . . . -171.33(18) ?
N1 C2 C3 C4 . . . . 9.79(19) ?
C2 C3 C4 C5 . . . . -19.80(18) ?
C3 C4 C5 N1 . . . . 22.25(17) ?
C3 C4 C5 C6 . . . . -95.73(16) ?
N1 C5 C6 O2 . . . . 173.44(14) ?
C4 C5 C6 O2 . . . . -71.68(18) ?
N1 C5 C6 C7 . . . . 51.76(17) ?
C4 C5 C6 C7 . . . . 166.64(13) ?
O2 C6 C7 O3 . . . . -54.82(17) ?
C5 C6 C7 O3 . . . . 68.30(16) ?
O2 C6 C7 C10 . . . . -172.63(14) ?
C5 C6 C7 C10 . . . . -49.52(19) ?
O3 C8 C9 C10 . . . . 19.3(2) ?
C8 C9 C10 C11 . . . . 82.07(18) ?
C8 C9 C10 C7 . . . . -36.05(18) ?
O3 C7 C10 C11 . . . . -75.64(18) ?
C6 C7 C10 C11 . . . . 45.9(2) ?
O3 C7 C10 C9 . . . . 41.27(16) ?
C6 C7 C10 C9 . . . . 162.80(14) ?
C9 C10 C11 N1 . . . . -156.02(15) ?
C7 C10 C11 N1 . . . . -45.4(2) ?
O1 C2 N1 C11 . . . . -12.7(3) ?
C3 C2 N1 C11 . . . . 166.20(16) ?
O1 C2 N1 C5 . . . . -173.78(17) ?
C3 C2 N1 C5 . . . . 5.11(19) ?
C10 C11 N1 C2 . . . . -105.48(18) ?
C10 C11 N1 C5 . . . . 54.8(2) ?
C6 C5 N1 C2 . . . . 104.77(16) ?
C4 C5 N1 C2 . . . . -17.57(17) ?
C6 C5 N1 C11 . . . . -57.6(2) ?
C4 C5 N1 C11 . . . . -179.96(15) ?
C6 C7 O3 C8 . . . . -154.92(13) ?
C10 C7 O3 C8 . . . . -30.69(17) ?
C9 C8 O3 C7 . . . . 7.04(19) ?

loop_
_cod_related_entry_id
_cod_related_entry_database
_cod_related_entry_code
1 ChemSpider 24742699
